data_4020751
loop_
_publ_author_name
'Kazuo Takimiya'
'Yasushi Konda'
'Hideaki Ebata'
'Naoto Niihara'
'Tetsuo Otsubo'

_publ_section_title
;
 Facile Synthesis, Structure, and Properties of
 Benzo[1,2-b:4,5-b']dichalcogenophenes
;
_journal_name_full 'Journal of Organic Chemistry'
_journal_page_first 10569
_journal_page_last 10571
_journal_paper_doi 10.1021/jo051812m
_journal_volume 70
_journal_year 2005
_chemical_formula_moiety 'C10 H6 S2 '
_chemical_formula_sum 'C10 H6 S2'
_chemical_formula_weight 190.28
_chemical_melting_point 200.0(10)
_space_group_IT_number 2
_space_group_name_Hall '-P 1'
_space_group_name_H-M_alt 'P -1'
_symmetry_cell_setting triclinic
_symmetry_Int_Tables_number 2
_symmetry_space_group_name_Hall '-P 1'
_symmetry_space_group_name_H-M 'P -1'
_cell_angle_alpha 98.06(3)
_cell_angle_beta 100.15(3)
_cell_angle_gamma 91.75(3)
_cell_formula_units_Z 2
_cell_length_a 5.842(2)
_cell_length_b 7.803(2)
_cell_length_c 9.580(5)
_cell_measurement_temperature 298.2
_cell_volume 425.0(3)
_exptl_crystal_density_diffrn 1.487
_cod_depositor_comments
;
The following automatic conversions were performed:

'_chemical_melting_point' value '199-201' was changed to '200.0(10)'
- the average value was taken and precision was estimated.

Automatic conversion script
Id: cif_fix_values 1646 2011-03-28 12:23:43Z adriana 
;
_cod_original_formula_sum 'C10 H6 S2 '
_cod_database_code 4020751

loop_
_symmetry_equiv_pos_site_id
_symmetry_equiv_pos_as_xyz
1 +X,+Y,+Z
2 -X,-Y,-Z

loop_
_atom_site_label
_atom_site_type_symbol
_atom_site_fract_x
_atom_site_fract_y
_atom_site_fract_z
_atom_site_U_iso_or_equiv
_atom_site_adp_type
_atom_site_occupancy
_atom_site_calc_flag
_atom_site_refinement_flags
_atom_site_disorder_assembly
_atom_site_disorder_group
S(1) S 0.8219(1) 0.4486(1) -0.32910(7) 0.0599(2) Uani 1.00 d . . .
S(2) S 0.3222(2) 0.8104(1) -0.3071(1) 0.0843(3) Uani 1.00 d . . .
C(1) C 1.0748(5) 0.3449(4) -0.3478(3) 0.0611(8) Uani 1.00 d . . .
C(2) C 1.2191(4) 0.3355(3) -0.2234(3) 0.0509(7) Uani 1.00 d . . .
C(3) C 1.1239(4) 0.4163(3) -0.1000(2) 0.0412(6) Uani 1.00 d . . .
C(4) C 0.9042(4) 0.4839(3) -0.1436(2) 0.0420(6) Uani 1.00 d . . .
C(5) C 0.7784(4) 0.5670(3) -0.0449(3) 0.0449(6) Uani 1.00 d . . .
C(6) C 0.5764(7) 0.8926(5) -0.3484(4) 0.108(1) Uani 1.00 d . . .
C(7) C 0.7197(3) 0.9820(3) -0.2547(2) 0.0398(6) Uani 1.00 d . . .
C(8) C 0.6228(4) 1.0033(3) -0.1114(3) 0.0477(7) Uani 1.00 d . . .
C(9) C 0.4020(4) 0.9100(3) -0.1330(3) 0.0463(6) Uani 1.00 d . . .
C(10) C 0.2792(4) 0.9071(3) -0.0210(3) 0.0493(7) Uani 1.00 d . . .
H(1) H 1.1076 0.2999 -0.4399 0.0725 Uiso 1.00 calc . . .
H(2) H 1.3657 0.2807 -0.2159 0.0592 Uiso 1.00 calc . . .
H(3) H 0.6298 0.6110 -0.0761 0.0507 Uiso 1.00 calc . . .
H(4) H 0.6044 0.8692 -0.4442 0.1286 Uiso 1.00 calc . . .
H(5) H 0.8661 1.0300 -0.2674 0.0468 Uiso 1.00 calc . . .
H(6) H 0.1328 0.8447 -0.0351 0.0507 Uiso 1.00 calc . . .

loop_
_atom_site_aniso_label
_atom_site_aniso_U_11
_atom_site_aniso_U_22
_atom_site_aniso_U_33
_atom_site_aniso_U_12
_atom_site_aniso_U_13
_atom_site_aniso_U_23
S(1) 0.0521(3) 0.0688(4) 0.0580(3) 0.0054(3) 0.0044(3) 0.0133(3)
S(2) 0.0769(5) 0.0801(5) 0.0860(5) 0.0056(4) -0.0017(4) -0.0008(5)
C(1) 0.053(1) 0.060(2) 0.071(2) -0.001(1) 0.018(1) 0.004(1)
C(2) 0.043(1) 0.039(1) 0.073(1) 0.0020(10) 0.017(1) 0.011(1)
C(3) 0.0304(9) 0.035(1) 0.059(1) -0.0012(8) 0.0099(9) 0.0086(9)
C(4) 0.035(1) 0.040(1) 0.052(1) 0.0010(9) 0.0071(9) 0.0123(9)
C(5) 0.032(1) 0.040(1) 0.063(1) 0.0045(9) 0.0046(10) 0.0148(10)
C(6) 0.137(2) 0.124(2) 0.098(2) 0.084(2) 0.068(2) 0.059(2)
C(7) 0.0239(9) 0.042(1) 0.055(1) -0.0001(8) 0.0052(8) 0.0147(9)
C(8) 0.037(1) 0.040(1) 0.067(1) 0.0003(9) 0.006(1) 0.015(1)
C(9) 0.039(1) 0.037(1) 0.061(1) 0.0041(9) 0.001(1) 0.0095(10)
C(10) 0.031(1) 0.039(1) 0.076(2) -0.0059(9) 0.002(1) 0.011(1)

loop_
_geom_bond_atom_site_label_1
_geom_bond_atom_site_label_2
_geom_bond_distance
_geom_bond_site_symmetry_1
_geom_bond_site_symmetry_2
_geom_bond_publ_flag
S(1) C(1) 1.731(3) . . yes
S(1) C(4) 1.737(2) . . yes
S(2) C(6) 1.730(4) . . yes
S(2) C(9) 1.716(3) . . yes
C(1) C(2) 1.346(4) . . yes
C(1) H(1) 0.956 . . no
C(2) C(3) 1.466(4) . . yes
C(2) H(2) 0.965 . . no
C(3) C(4) 1.420(3) . . yes
C(3) C(5) 1.391(3) . 2_765 yes
C(4) C(5) 1.399(3) . . yes
C(5) H(3) 0.957 . . no
C(6) C(7) 1.232(4) . . yes
C(6) H(4) 0.955 . . no
C(7) C(8) 1.565(4) . . yes
C(7) H(5) 0.957 . . no
C(8) C(9) 1.430(3) . . yes
C(8) C(10) 1.377(3) . 2_675 yes
C(9) C(10) 1.394(4) . . yes
C(10) H(6) 0.950 . . no
